data_4308051
loop_
_publ_author_name
'Davi F. Back'
'Gelson N. M. de Oliveira'
'Robert A. Burrow'
'Ernesto E. Castellano'
'Ulrich Abram'
'Ernesto S. Lang'

_publ_section_title
;
Mercury Bis(phenyltellurolate) as a Precursor for the Synthesis of Binary
and Ternary Nanoclusters
;
_journal_name_full 'Inorganic Chemistry'
_journal_page_first 2356
_journal_page_last 2358
_journal_paper_doi 10.1021/ic070006q
_journal_volume 46
_journal_year 2007
_chemical_absolute_configuration unk
_chemical_formula_moiety 'C90 H60 Cl4 Hg8 N6 Ni O6 Te13'
_chemical_formula_sum 'C90 H60 Cl4 Hg8 N6 Ni O6 Te13'
_chemical_formula_weight 4785.47
_chemical_name_systematic
;
 [(PhTe)12Hg8TeCl4][NiDMF6]
;
_space_group_IT_number 219
_symmetry_cell_setting cubic
_symmetry_space_group_name_Hall 'F -4a 2 3'
_symmetry_space_group_name_H-M 'F -4 3 c'
_atom_sites_solution_hydrogens geom
_atom_sites_solution_primary direct
_atom_sites_solution_secondary difmap
_audit_conform_dict_location ftp://ftp.iucr.org/pub/cif_core.dic
_audit_conform_dict_name cif_core.dic
_audit_conform_dict_version 2.3
_audit_creation_date 2006-06-24T12:06:49-00:00
_audit_creation_method 'WinGX routine CIF_UPDATE'
_cell_angle_alpha 90
_cell_angle_beta 90
_cell_angle_gamma 90
_cell_formula_units_Z 8
_cell_length_a 28.6613(9)
_cell_length_b 28.6613(9)
_cell_length_c 28.6613(9)
_cell_measurement_reflns_used 83
_cell_measurement_temperature 296(2)
_cell_measurement_theta_max 30
_cell_measurement_theta_min 2
_cell_volume 23544.4(13)
_computing_cell_refinement 'Bruker SAINT'
_computing_data_collection 'Bruker APEX2/BIS/COSMO'
_computing_data_reduction 'Bruker SAINT/SADABS'
_computing_molecular_graphics 'Crysal Impact Diamond 3'
_computing_publication_material WinGX
_computing_structure_refinement 'SHELXL-97 (Sheldrick, 1997)'
_computing_structure_solution 'Bruker SHELXTL'
_diffrn_ambient_temperature 296(2)
_diffrn_measured_fraction_theta_full 0.999
_diffrn_measured_fraction_theta_max 0.999
_diffrn_measurement_device_type 'CCD area detector'
_diffrn_measurement_method 'phi scan'
_diffrn_radiation_monochromator graphite
_diffrn_radiation_type MoK\a
_diffrn_radiation_wavelength 0.71073
_diffrn_reflns_av_R_equivalents 0.0891
_diffrn_reflns_av_unetI/netI 0.0265
_diffrn_reflns_limit_h_max 37
_diffrn_reflns_limit_h_min -27
_diffrn_reflns_limit_k_max 37
_diffrn_reflns_limit_k_min -37
_diffrn_reflns_limit_l_max 37
_diffrn_reflns_limit_l_min -37
_diffrn_reflns_number 83241
_diffrn_reflns_theta_full 27.98
_diffrn_reflns_theta_max 27.98
_diffrn_reflns_theta_min 1.42
_exptl_absorpt_coefficient_mu 13.841
_exptl_absorpt_correction_T_max 1
_exptl_absorpt_correction_T_min 0.4895
_exptl_absorpt_correction_type multi-scan
_exptl_absorpt_process_details SADABS
_exptl_crystal_colour yellow-green
_exptl_crystal_density_diffrn 2.7
_exptl_crystal_density_method 'not measured'
_exptl_crystal_description Block
_exptl_crystal_F_000 16816
_exptl_crystal_size_max 0.15
_exptl_crystal_size_mid 0.14
_exptl_crystal_size_min 0.12
_refine_diff_density_max 1.859
_refine_diff_density_min -4.558
_refine_diff_density_rms 0.854
_refine_ls_abs_structure_details 'Flack H D (1983), Acta Cryst. A39, 876-881'
_refine_ls_abs_structure_Flack -0.03(3)
_refine_ls_extinction_method none
_refine_ls_goodness_of_fit_ref 1.344
_refine_ls_hydrogen_treatment 'riding model SHELXL97(Sheldrick, 1997)'
_refine_ls_matrix_type full
_refine_ls_number_parameters 62
_refine_ls_number_reflns 2386
_refine_ls_number_restraints 4
_refine_ls_restrained_S_all 2.246
_refine_ls_R_factor_all 0.0754
_refine_ls_R_factor_gt 0.038
_refine_ls_shift/su_max 0
_refine_ls_shift/su_mean 0
_refine_ls_structure_factor_coef Fsqd
_refine_ls_weighting_details 'calc w=1/[\s^2^(Fo^2^)+(0.0690P)^2^+454.9251P] where P=(Fo^2^+2Fc^2^)/3'
_refine_ls_weighting_scheme calc
_refine_ls_wR_factor_gt 0.1089
_refine_ls_wR_factor_ref 0.1523
_reflns_number_gt 1730
_reflns_number_total 2386
_reflns_threshold_expression >2sigma(I)
_cod_data_source_file ic070006qsi20070102_053243.cif
_cod_data_source_block tehgcl-ni
_cod_depositor_comments
;
The following automatic conversions were performed:
'_symmetry_cell_setting' value 'Cubic' changed to 'cubic' according to
'/home/saulius/struct/CIF-dictionaries/cif_core.dic' dictionary named
'cif_core.dic' version 2.4.1 from 2010-06-29.

Automatic conversion script
Id: cif_fix_enum 1527 2010-12-29 10:47:43Z saulius 
;
_cod_original_sg_symbol_Hall 'F -4c 2 3'
_cod_database_code 4308051

loop_
_symmetry_equiv_pos_as_xyz
'x, y, z'
'-x, -y, z'
'-x, y, -z'
'x, -y, -z'
'z, x, y'
'z, -x, -y'
'-z, -x, y'
'-z, x, -y'
'y, z, x'
'-y, z, -x'
'y, -z, -x'
'-y, -z, x'
'y+1/2, x+1/2, z+1/2'
'-y+1/2, -x+1/2, z+1/2'
'y+1/2, -x+1/2, -z+1/2'
'-y+1/2, x+1/2, -z+1/2'
'x+1/2, z+1/2, y+1/2'
'-x+1/2, z+1/2, -y+1/2'
'-x+1/2, -z+1/2, y+1/2'
'x+1/2, -z+1/2, -y+1/2'
'z+1/2, y+1/2, x+1/2'
'z+1/2, -y+1/2, -x+1/2'
'-z+1/2, y+1/2, -x+1/2'
'-z+1/2, -y+1/2, x+1/2'
'x, y+1/2, z+1/2'
'-x, -y+1/2, z+1/2'
'-x, y+1/2, -z+1/2'
'x, -y+1/2, -z+1/2'
'z, x+1/2, y+1/2'
'z, -x+1/2, -y+1/2'
'-z, -x+1/2, y+1/2'
'-z, x+1/2, -y+1/2'
'y, z+1/2, x+1/2'
'-y, z+1/2, -x+1/2'
'y, -z+1/2, -x+1/2'
'-y, -z+1/2, x+1/2'
'y+1/2, x+1, z+1'
'-y+1/2, -x+1, z+1'
'y+1/2, -x+1, -z+1'
'-y+1/2, x+1, -z+1'
'x+1/2, z+1, y+1'
'-x+1/2, z+1, -y+1'
'-x+1/2, -z+1, y+1'
'x+1/2, -z+1, -y+1'
'z+1/2, y+1, x+1'
'z+1/2, -y+1, -x+1'
'-z+1/2, y+1, -x+1'
'-z+1/2, -y+1, x+1'
'x+1/2, y, z+1/2'
'-x+1/2, -y, z+1/2'
'-x+1/2, y, -z+1/2'
'x+1/2, -y, -z+1/2'
'z+1/2, x, y+1/2'
'z+1/2, -x, -y+1/2'
'-z+1/2, -x, y+1/2'
'-z+1/2, x, -y+1/2'
'y+1/2, z, x+1/2'
'-y+1/2, z, -x+1/2'
'y+1/2, -z, -x+1/2'
'-y+1/2, -z, x+1/2'
'y+1, x+1/2, z+1'
'-y+1, -x+1/2, z+1'
'y+1, -x+1/2, -z+1'
'-y+1, x+1/2, -z+1'
'x+1, z+1/2, y+1'
'-x+1, z+1/2, -y+1'
'-x+1, -z+1/2, y+1'
'x+1, -z+1/2, -y+1'
'z+1, y+1/2, x+1'
'z+1, -y+1/2, -x+1'
'-z+1, y+1/2, -x+1'
'-z+1, -y+1/2, x+1'
'x+1/2, y+1/2, z'
'-x+1/2, -y+1/2, z'
'-x+1/2, y+1/2, -z'
'x+1/2, -y+1/2, -z'
'z+1/2, x+1/2, y'
'z+1/2, -x+1/2, -y'
'-z+1/2, -x+1/2, y'
'-z+1/2, x+1/2, -y'
'y+1/2, z+1/2, x'
'-y+1/2, z+1/2, -x'
'y+1/2, -z+1/2, -x'
'-y+1/2, -z+1/2, x'
'y+1, x+1, z+1/2'
'-y+1, -x+1, z+1/2'
'y+1, -x+1, -z+1/2'
'-y+1, x+1, -z+1/2'
'x+1, z+1, y+1/2'
'-x+1, z+1, -y+1/2'
'-x+1, -z+1, y+1/2'
'x+1, -z+1, -y+1/2'
'z+1, y+1, x+1/2'
'z+1, -y+1, -x+1/2'
'-z+1, y+1, -x+1/2'
'-z+1, -y+1, x+1/2'

loop_
_atom_site_label
_atom_site_type_symbol
_atom_site_fract_x
_atom_site_fract_y
_atom_site_fract_z
_atom_site_U_iso_or_equiv
_atom_site_adp_type
_atom_site_occupancy
_atom_site_symmetry_multiplicity
_atom_site_calc_flag
_atom_site_refinement_flags
_atom_site_disorder_assembly
_atom_site_disorder_group
Te1 Te 0.36886(5) 0.50065(8) 0.91638(5) 0.0484(4) Uani 1 1 d . . .
Te2 Te 0.5 0.5 1 0.0408(11) Uani 1 12 d S . .
Hg1 Hg 0.44413(3) 0.55587(3) 0.94413(3) 0.0451(4) Uani 1 3 d S . .
Hg2 Hg 0.41617(4) 0.41617(4) 0.91617(4) 0.0505(4) Uani 1 3 d S . .
Cl Cl 0.3635(3) 0.3635(3) 0.8635(3) 0.071(3) Uani 1 3 d S . .
C11 C 0.3741(8) 0.5202(7) 0.8455(6) 0.054(7) Uani 1 1 d G . .
C12 C 0.3590(8) 0.5644(7) 0.8326(8) 0.074(9) Uani 1 1 d G . .
H12 H 0.3457 0.5841 0.8547 0.088 Uiso 1 1 calc R . .
C13 C 0.3638(10) 0.5792(7) 0.7866(9) 0.106(16) Uani 1 1 d G . .
H13 H 0.3537 0.6088 0.778 0.127 Uiso 1 1 calc R . .
C14 C 0.3836(11) 0.5497(11) 0.7536(7) 0.089(14) Uiso 1 1 d G . .
H14 H 0.3869 0.5596 0.7229 0.107 Uiso 1 1 calc R . .
C15 C 0.3987(11) 0.5055(10) 0.7666(7) 0.116(16) Uani 1 1 d G . .
H15 H 0.412 0.4858 0.7445 0.139 Uiso 1 1 calc R . .
C16 C 0.3939(10) 0.4907(7) 0.8125(8) 0.087(11) Uani 1 1 d G . .
H16 H 0.404 0.4611 0.8212 0.104 Uiso 1 1 calc R . .
Ni Ni 0.25 0.25 0.75 0.107(6) Uani 1 12 d S . .
O1 O 0.25 0.3253 0.75 0.19(3) Uiso 1 2 d SD . .
C2 C 0.2089 0.4249 0.7362 0.127(18) Uiso 1 1 d D . .
N1 N 0.2607 0.3984 0.7518 0.11(3) Uiso 0.5 1 d PD . .
C1 C 0.2276 0.3518 0.7365 0.15(5) Uiso 0.5 1 d PD . .

loop_
_atom_site_aniso_label
_atom_site_aniso_U_11
_atom_site_aniso_U_22
_atom_site_aniso_U_33
_atom_site_aniso_U_23
_atom_site_aniso_U_13
_atom_site_aniso_U_12
Te1 0.0411(7) 0.0499(8) 0.0542(9) -0.0035(11) -0.0004(6) -0.0019(9)
Te2 0.0408(11) 0.0408(11) 0.0408(11) 0 0 0
Hg1 0.0451(4) 0.0451(4) 0.0451(4) 0.0003(4) -0.0003(4) 0.0003(4)
Hg2 0.0505(4) 0.0505(4) 0.0505(4) -0.0017(4) -0.0017(4) -0.0017(4)
Cl 0.071(3) 0.071(3) 0.071(3) -0.014(3) -0.014(3) -0.014(3)
C11 0.052(15) 0.044(13) 0.067(18) -0.005(12) -0.016(12) -0.004(12)
C12 0.08(2) 0.07(2) 0.06(2) 0.008(16) -0.002(18) -0.005(18)
C13 0.09(3) 0.07(2) 0.16(5) 0.02(3) -0.04(3) 0.01(2)
C15 0.17(4) 0.11(3) 0.063(19) 0.01(3) 0.02(3) 0.05(4)
C16 0.13(3) 0.08(3) 0.058(18) 0.014(17) -0.010(19) 0.01(2)
Ni 0.107(6) 0.107(6) 0.107(6) 0 0 0

loop_
_atom_type_symbol
_atom_type_description
_atom_type_scat_dispersion_real
_atom_type_scat_dispersion_imag
_atom_type_scat_source
C C 0.0033 0.0016 'International Tables Vol C Tables 4.2.6.8 and 6.1.1.4'
H H 0 0 'International Tables Vol C Tables 4.2.6.8 and 6.1.1.4'
Te Te -0.5308 1.6751 'International Tables Vol C Tables 4.2.6.8 and 6.1.1.4'
Hg Hg -2.3894 9.2266 'International Tables Vol C Tables 4.2.6.8 and 6.1.1.4'
Cl Cl 0.1484 0.1585 'International Tables Vol C Tables 4.2.6.8 and 6.1.1.4'
O O 0.0106 0.006 'International Tables Vol C Tables 4.2.6.8 and 6.1.1.4'
Ni Ni 0.3393 1.1124 'International Tables Vol C Tables 4.2.6.8 and 6.1.1.4'
N N 0.0061 0.0033 'International Tables Vol C Tables 4.2.6.8 and 6.1.1.4'

loop_
_geom_angle_atom_site_label_1
_geom_angle_atom_site_label_2
_geom_angle_atom_site_label_3
_geom_angle
_geom_angle_site_symmetry_1
_geom_angle_site_symmetry_3
_geom_angle_publ_flag
C11 Te1 Hg2 101.2(6) . . ?
C11 Te1 Hg1 94.0(6) . . ?
Hg2 Te1 Hg1 96.76(6) . . ?
Hg1 Te2 Hg1 109.5 3_657 . ?
Hg1 Te2 Hg1 109.5 3_657 4_567 ?
Hg1 Te2 Hg1 109.5 . 4_567 ?
Hg1 Te2 Hg1 109.5 3_657 2_665 ?
Hg1 Te2 Hg1 109.5 . 2_665 ?
Hg1 Te2 Hg1 109.5 4_567 2_665 ?
Te2 Hg1 Te1 106.46(5) . . ?
Te2 Hg1 Te1 106.46(5) . 54_466 ?
Te1 Hg1 Te1 112.31(5) . 54_466 ?
Te2 Hg1 Te1 106.46(5) . 36_665 ?
Te1 Hg1 Te1 112.31(5) . 36_665 ?
Te1 Hg1 Te1 112.31(5) 54_466 36_665 ?
Cl Hg2 Te1 102.88(5) . 53_455 ?
Cl Hg2 Te1 102.88(5) . 33_545 ?
Te1 Hg2 Te1 115.18(3) 53_455 33_545 ?
Cl Hg2 Te1 102.88(5) . . ?
Te1 Hg2 Te1 115.18(3) 53_455 . ?
Te1 Hg2 Te1 115.18(4) 33_545 . ?
C12 C11 C16 120 . . ?
C12 C11 Te1 118.4(11) . . ?
C16 C11 Te1 121.5(11) . . ?
C13 C12 C11 120 . . ?
C12 C13 C14 120 . . ?
C15 C14 C13 120 . . ?
C14 C15 C16 120 . . ?
C15 C16 C11 120 . . ?
O1 Ni O1 90 82_546 . ?
O1 Ni O1 90 82_546 74 ?
O1 Ni O1 180 . 74 ?
O1 Ni O1 90 82_546 53_455 ?
O1 Ni O1 90 . 53_455 ?
O1 Ni O1 90 74 53_455 ?
O1 Ni O1 90 82_546 78_456 ?
O1 Ni O1 90 . 78_456 ?
O1 Ni O1 90 74 78_456 ?
O1 Ni O1 180 53_455 78_456 ?
O1 Ni O1 180 82_546 33_545 ?
O1 Ni O1 90 . 33_545 ?
O1 Ni O1 90 74 33_545 ?
O1 Ni O1 90 53_455 33_545 ?
O1 Ni O1 90 78_456 33_545 ?
C1 O1 C1 89.2 51_556 . ?
C1 O1 Ni 135.4 51_556 . ?
C1 O1 Ni 135.4 . . ?
N1 C2 N1 13.5 51_556 . ?
N1 N1 C2 139.4 51_556 51_556 ?
N1 N1 C1 105.9 51_556 51_556 ?
C2 N1 C1 110.8 51_556 51_556 ?
N1 N1 C1 53.5 51_556 . ?
C2 N1 C1 167 51_556 . ?
C1 N1 C1 56.8 51_556 . ?
N1 N1 C2 27 51_556 . ?
C2 N1 C2 114.6 51_556 . ?
C1 N1 C2 132.9 51_556 . ?
C1 N1 C2 78.4 . . ?
O1 C1 N1 116.2690(10) . 51_556 ?
O1 C1 C1 45.4060(10) . 51_556 ?
N1 C1 C1 71 51_556 51_556 ?
O1 C1 N1 97.4710(10) . . ?
N1 C1 N1 20.7 51_556 . ?
C1 C1 N1 52.2 51_556 . ?

loop_
_geom_bond_atom_site_label_1
_geom_bond_atom_site_label_2
_geom_bond_distance
_geom_bond_site_symmetry_2
_geom_bond_publ_flag
Te1 C11 2.112(17) . ?
Te1 Hg2 2.775(2) . ?
Te1 Hg1 2.7914(18) . ?
Te2 Hg1 2.7735(17) 3_657 ?
Te2 Hg1 2.7735(17) . ?
Te2 Hg1 2.7735(17) 4_567 ?
Te2 Hg1 2.7735(17) 2_665 ?
Hg1 Te1 2.7914(18) 54_466 ?
Hg1 Te1 2.7914(18) 36_665 ?
Hg2 Cl 2.613(13) . ?
Hg2 Te1 2.775(2) 53_455 ?
Hg2 Te1 2.775(2) 33_545 ?
C11 C12 1.39 . ?
C11 C16 1.39 . ?
C12 C13 1.39 . ?
C13 C14 1.39 . ?
C14 C15 1.39 . ?
C15 C16 1.39 . ?
Ni O1 2.1575 82_546 ?
Ni O1 2.1575 . ?
Ni O1 2.1575 74 ?
Ni O1 2.1575 53_455 ?
Ni O1 2.1575 78_456 ?
Ni O1 2.1575 33_545 ?
O1 C1 1.068 51_556 ?
O1 C1 1.068 . ?
C2 N1 1.2073 51_556 ?
C2 N1 1.7276 . ?
N1 N1 0.6218 51_556 ?
N1 C2 1.2073 51_556 ?
N1 C1 1.4159 51_556 ?
N1 C1 1.6949 . ?
C1 N1 1.4159 51_556 ?
C1 C1 1.4997 51_556 ?
